data_2238746
loop_
_publ_author_name
'Chicha, Hakima'
'Rakib, El Mostapha'
'Bouissane, Latifa'
'Saadi, Mohamed'
'El Ammari, Lahcen'

_publ_section_title
;
 <i>N</i>-(3-Chloro-1<i>H</i>-indazol-5-yl)-4-methoxybenzenesulfonamide
;
_journal_coeditor_code IM2442
_journal_issue 11
_journal_name_full 'Acta Crystallographica Section E'
_journal_page_first o1632
_journal_paper_doi 10.1107/S160053681302744X
_journal_volume 69
_journal_year 2013
_chemical_formula_iupac 'C14 H12 Cl N3 O3 S'
_chemical_formula_moiety 'C14 H12 Cl N3 O3 S'
_chemical_formula_sum 'C14 H12 Cl N3 O3 S'
_chemical_formula_weight 337.78
_chemical_name_systematic
;
<i>N</i>-(3-Chloro-1<i>H</i>-indazol-5-yl)-4-methoxybenzenesulfonamide
;
_space_group_IT_number 14
_symmetry_cell_setting monoclinic
_symmetry_space_group_name_Hall '-P 2ybc'
_symmetry_space_group_name_H-M 'P 1 21/c 1'
_atom_sites_solution_hydrogens geom
_atom_sites_solution_primary direct
_atom_sites_solution_secondary difmap
_audit_creation_method SHELXL-97
_cell_angle_alpha 90.00
_cell_angle_beta 105.3880(10)
_cell_angle_gamma 90.00
_cell_formula_units_Z 4
_cell_length_a 16.1229(5)
_cell_length_b 10.0562(3)
_cell_length_c 9.7955(2)
_cell_measurement_reflns_used 4666
_cell_measurement_temperature 296(2)
_cell_measurement_theta_max 30.51
_cell_measurement_theta_min 2.41
_cell_volume 1531.26(7)
_computing_cell_refinement 'SAINT (Bruker, 2009)'
_computing_data_collection 'APEX2 (Bruker, 2009)'
_computing_data_reduction 'SAINT (Bruker, 2009)'
_computing_molecular_graphics 'ORTEP-3 for Windows (Farrugia, 2012)'
_computing_publication_material 'PLATON (Spek, 2009) and publCIF (Westrip, 2010)'
_computing_structure_refinement 'SHELXL97 (Sheldrick, 2008)'
_computing_structure_solution 'SHELXS97 (Sheldrick, 2008)'
_diffrn_ambient_temperature 296(2)
_diffrn_measured_fraction_theta_full 0.999
_diffrn_measured_fraction_theta_max 0.999
_diffrn_measurement_device_type 'Bruker X8 APEX'
_diffrn_measurement_method '\f and \w scans'
_diffrn_radiation_monochromator graphite
_diffrn_radiation_source 'fine-focus sealed tube'
_diffrn_radiation_type MoK\a
_diffrn_radiation_wavelength 0.71073
_diffrn_reflns_av_R_equivalents 0.0216
_diffrn_reflns_av_sigmaI/netI 0.0172
_diffrn_reflns_limit_h_max 20
_diffrn_reflns_limit_h_min -23
_diffrn_reflns_limit_k_max 14
_diffrn_reflns_limit_k_min -14
_diffrn_reflns_limit_l_max 13
_diffrn_reflns_limit_l_min -13
_diffrn_reflns_number 19939
_diffrn_reflns_theta_full 30.51
_diffrn_reflns_theta_max 30.51
_diffrn_reflns_theta_min 2.41
_exptl_absorpt_coefficient_mu 0.401
_exptl_absorpt_correction_T_max 0.7466
_exptl_absorpt_correction_T_min 0.6934
_exptl_absorpt_correction_type multi-scan
_exptl_absorpt_process_details '(SADABS; Bruker, 2009)'
_exptl_crystal_colour colourless
_exptl_crystal_density_diffrn 1.465
_exptl_crystal_density_method 'not measured'
_exptl_crystal_description Block
_exptl_crystal_F_000 696
_exptl_crystal_size_max 0.42
_exptl_crystal_size_mid 0.35
_exptl_crystal_size_min 0.28
_refine_diff_density_max 0.631
_refine_diff_density_min -0.493
_refine_ls_extinction_method none
_refine_ls_goodness_of_fit_ref 1.034
_refine_ls_hydrogen_treatment constr
_refine_ls_matrix_type full
_refine_ls_number_parameters 199
_refine_ls_number_reflns 4666
_refine_ls_number_restraints 0
_refine_ls_restrained_S_all 1.034
_refine_ls_R_factor_all 0.0474
_refine_ls_R_factor_gt 0.0399
_refine_ls_shift/su_max 0.001
_refine_ls_shift/su_mean 0.000
_refine_ls_structure_factor_coef Fsqd
_refine_ls_weighting_details 'calc w=1/[\s^2^(Fo^2^)+(0.0626P)^2^+0.5266P] where P=(Fo^2^+2Fc^2^)/3'
_refine_ls_weighting_scheme calc
_refine_ls_wR_factor_gt 0.1092
_refine_ls_wR_factor_ref 0.1166
_reflns_number_gt 3973
_reflns_number_total 4666
_reflns_threshold_expression I>2\s(I)
_cod_data_source_file im2442.cif
_cod_data_source_block I
_cod_original_sg_symbol_H-M 'P 21/c'
_cod_database_code 2238746

loop_
_symmetry_equiv_pos_as_xyz
'x, y, z'
'-x, y+1/2, -z+1/2'
'-x, -y, -z'
'x, -y-1/2, z-1/2'

loop_
_atom_site_type_symbol
_atom_site_label
_atom_site_fract_x
_atom_site_fract_y
_atom_site_fract_z
_atom_site_U_iso_or_equiv
_atom_site_adp_type
_atom_site_calc_flag
_atom_site_refinement_flags
_atom_site_occupancy
_atom_site_symmetry_multiplicity
C C4 0.60822(8) 0.97963(12) -0.02865(13) 0.0268(2) Uani d . 1 1
C C5 0.56209(8) 1.06572(14) -0.13562(15) 0.0336(3) Uani d . 1 1
H H5 0.5231 1.0301 -0.2147 0.040 Uiso calc R 1 1
C C6 0.57361(10) 1.20157(14) -0.12547(17) 0.0386(3) Uani d . 1 1
H H6 0.5432 1.2585 -0.1960 0.046 Uiso calc R 1 1
C C7 0.63294(9) 1.24992(12) -0.00465(16) 0.0347(3) Uani d . 1 1
C C2 0.67936(9) 1.16423(13) 0.10154(14) 0.0306(3) Uani d . 1 1
C C3 0.66674(8) 1.02644(12) 0.09022(13) 0.0286(2) Uani d . 1 1
H H3 0.6968 0.9690 0.1604 0.034 Uiso calc R 1 1
C C1 0.73489(11) 1.25131(14) 0.19788(17) 0.0400(3) Uani d . 1 1
C C8 0.76161(9) 0.78982(13) -0.03973(14) 0.0305(2) Uani d . 1 1
C C9 0.80235(10) 0.71057(16) 0.07419(17) 0.0427(3) Uani d . 1 1
H H9 0.7756 0.6340 0.0946 0.051 Uiso calc R 1 1
C C10 0.88322(11) 0.7460(2) 0.1577(2) 0.0533(5) Uani d . 1 1
H H10 0.9112 0.6926 0.2334 0.064 Uiso calc R 1 1
C C11 0.92203(10) 0.8613(2) 0.12745(18) 0.0497(4) Uani d . 1 1
C C12 0.88199(10) 0.93915(17) 0.01121(17) 0.0436(3) Uani d . 1 1
H H12 0.9094 1.0146 -0.0105 0.052 Uiso calc R 1 1
C C13 0.80182(9) 0.90444(14) -0.07167(15) 0.0348(3) Uani d . 1 1
H H13 0.7745 0.9570 -0.1486 0.042 Uiso calc R 1 1
C C14 1.03882(16) 0.8432(4) 0.3356(3) 0.1044(12) Uani d . 1 1
H H14A 1.0928 0.8853 0.3792 0.157 Uiso calc R 1 1
H H14B 1.0484 0.7512 0.3185 0.157 Uiso calc R 1 1
H H14C 1.0017 0.8498 0.3974 0.157 Uiso calc R 1 1
N N1 0.59374(7) 0.83818(10) -0.04781(12) 0.0298(2) Uani d . 1 1
H H1 0.5932 0.7982 0.0253 0.036 Uiso d R 1 1
N N2 0.66110(10) 1.37511(12) 0.03591(17) 0.0486(3) Uani d . 1 1
H H2 0.6490 1.4494 -0.0128 0.058 Uiso d R 1 1
N N3 0.72483(10) 1.37633(13) 0.15800(16) 0.0497(3) Uani d . 1 1
O O1 0.63534(8) 0.62011(10) -0.11826(12) 0.0436(3) Uani d . 1 1
O O2 0.63874(7) 0.81515(10) -0.26973(10) 0.0378(2) Uani d . 1 1
O O3 0.99969(9) 0.9074(2) 0.20519(17) 0.0789(5) Uani d . 1 1
S S1 0.65443(2) 0.75832(3) -0.13090(3) 0.02874(9) Uani d . 1 1
Cl Cl1 0.80966(4) 1.20719(5) 0.34939(5) 0.06387(16) Uani d . 1 1

loop_
_atom_site_aniso_label
_atom_site_aniso_U_11
_atom_site_aniso_U_22
_atom_site_aniso_U_33
_atom_site_aniso_U_12
_atom_site_aniso_U_13
_atom_site_aniso_U_23
C4 0.0299(5) 0.0219(5) 0.0284(5) -0.0007(4) 0.0075(4) -0.0003(4)
C5 0.0305(6) 0.0314(6) 0.0339(6) 0.0016(5) -0.0001(5) 0.0017(5)
C6 0.0366(7) 0.0296(6) 0.0441(8) 0.0063(5) 0.0011(6) 0.0087(5)
C7 0.0370(7) 0.0217(5) 0.0443(7) 0.0024(5) 0.0087(6) 0.0009(5)
C2 0.0354(6) 0.0242(5) 0.0311(6) -0.0014(5) 0.0067(5) -0.0032(4)
C3 0.0358(6) 0.0228(5) 0.0259(5) 0.0005(4) 0.0058(5) 0.0017(4)
C1 0.0471(8) 0.0322(7) 0.0372(7) -0.0059(6) 0.0049(6) -0.0085(5)
C8 0.0352(6) 0.0283(6) 0.0269(6) 0.0033(5) 0.0065(5) 0.0024(4)
C9 0.0423(8) 0.0406(7) 0.0428(8) 0.0026(6) 0.0068(6) 0.0160(6)
C10 0.0381(8) 0.0683(12) 0.0478(9) 0.0044(7) 0.0011(7) 0.0286(8)
C11 0.0311(7) 0.0727(12) 0.0421(8) -0.0022(7) 0.0040(6) 0.0134(8)
C12 0.0372(7) 0.0485(8) 0.0436(8) -0.0060(6) 0.0080(6) 0.0109(7)
C13 0.0381(7) 0.0336(6) 0.0313(6) 0.0015(5) 0.0066(5) 0.0073(5)
C14 0.0523(12) 0.175(3) 0.0664(15) -0.0201(16) -0.0193(11) 0.0445(18)
N1 0.0363(5) 0.0232(5) 0.0295(5) -0.0051(4) 0.0081(4) -0.0004(4)
N2 0.0575(8) 0.0211(5) 0.0617(9) 0.0005(5) 0.0065(7) 0.0009(5)
N3 0.0595(9) 0.0294(6) 0.0568(9) -0.0080(6) 0.0091(7) -0.0109(6)
O1 0.0615(7) 0.0206(4) 0.0443(6) -0.0064(4) 0.0063(5) -0.0047(4)
O2 0.0491(6) 0.0382(5) 0.0226(4) -0.0019(4) 0.0033(4) 0.0000(4)
O3 0.0394(6) 0.1184(14) 0.0647(9) -0.0214(8) -0.0107(6) 0.0322(9)
S1 0.03872(17) 0.02109(14) 0.02355(15) -0.00219(11) 0.00327(12) -0.00259(10)
Cl1 0.0721(3) 0.0615(3) 0.0427(2) -0.0113(2) -0.0115(2) -0.00649(19)

loop_
_atom_type_symbol
_atom_type_description
_atom_type_scat_dispersion_real
_atom_type_scat_dispersion_imag
_atom_type_scat_source
C C 0.0033 0.0016 'International Tables Vol C Tables 4.2.6.8 and 6.1.1.4'
H H 0.0000 0.0000 'International Tables Vol C Tables 4.2.6.8 and 6.1.1.4'
N N 0.0061 0.0033 'International Tables Vol C Tables 4.2.6.8 and 6.1.1.4'
O O 0.0106 0.0060 'International Tables Vol C Tables 4.2.6.8 and 6.1.1.4'
S S 0.1246 0.1234 'International Tables Vol C Tables 4.2.6.8 and 6.1.1.4'
Cl Cl 0.1484 0.1585 'International Tables Vol C Tables 4.2.6.8 and 6.1.1.4'

loop_
_geom_angle_atom_site_label_1
_geom_angle_atom_site_label_2
_geom_angle_atom_site_label_3
_geom_angle
C3 C4 C5 121.88(11)
C3 C4 N1 119.90(11)
C5 C4 N1 118.21(11)
C6 C5 C4 121.37(12)
C6 C5 H5 119.3
C4 C5 H5 119.3
C5 C6 C7 117.05(12)
C5 C6 H6 121.5
C7 C6 H6 121.5
N2 C7 C6 132.03(13)
N2 C7 C2 106.28(13)
C6 C7 C2 121.64(12)
C3 C2 C7 120.72(12)
C3 C2 C1 135.76(13)
C7 C2 C1 103.44(12)
C4 C3 C2 117.33(11)
C4 C3 H3 121.3
C2 C3 H3 121.3
N3 C1 C2 112.75(14)
N3 C1 Cl1 120.74(12)
C2 C1 Cl1 126.50(12)
C9 C8 C13 120.34(13)
C9 C8 S1 119.95(11)
C13 C8 S1 119.25(10)
C8 C9 C10 119.78(15)
C8 C9 H9 120.1
C10 C9 H9 120.1
C11 C10 C9 119.68(14)
C11 C10 H10 120.2
C9 C10 H10 120.2
O3 C11 C10 124.39(15)
O3 C11 C12 115.10(16)
C10 C11 C12 120.50(15)
C13 C12 C11 119.94(14)
C13 C12 H12 120.0
C11 C12 H12 120.0
C12 C13 C8 119.72(13)
C12 C13 H13 120.1
C8 C13 H13 120.1
O3 C14 H14A 109.5
O3 C14 H14B 109.5
H14A C14 H14B 109.5
O3 C14 H14C 109.5
H14A C14 H14C 109.5
H14B C14 H14C 109.5
C4 N1 S1 116.71(9)
C4 N1 H1 113.9
S1 N1 H1 109.7
N3 N2 C7 112.47(13)
N3 N2 H2 118.6
C7 N2 H2 128.2
C1 N3 N2 105.00(12)
C11 O3 C14 118.12(18)
O2 S1 O1 118.65(6)
O2 S1 N1 107.29(6)
O1 S1 N1 105.16(6)
O2 S1 C8 108.27(6)
O1 S1 C8 109.65(7)
N1 S1 C8 107.25(6)

loop_
_geom_bond_atom_site_label_1
_geom_bond_atom_site_label_2
_geom_bond_distance
C4 C3 1.3728(17)
C4 C5 1.4096(17)
C4 N1 1.4456(15)
C5 C6 1.3787(19)
C5 H5 0.9300
C6 C7 1.397(2)
C6 H6 0.9300
C7 N2 1.3613(17)
C7 C2 1.4041(19)
C2 C3 1.4006(16)
C2 C1 1.4180(18)
C3 H3 0.9300
C1 N3 1.314(2)
C1 Cl1 1.7038(17)
C8 C9 1.3866(19)
C8 C13 1.3980(19)
C8 S1 1.7507(14)
C9 C10 1.389(2)
C9 H9 0.9300
C10 C11 1.387(3)
C10 H10 0.9300
C11 O3 1.362(2)
C11 C12 1.391(2)
C12 C13 1.377(2)
C12 H12 0.9300
C13 H13 0.9300
C14 O3 1.421(3)
C14 H14A 0.9600
C14 H14B 0.9600
C14 H14C 0.9600
N1 S1 1.6393(12)
N1 H1 0.8235
N2 N3 1.354(2)
N2 H2 0.8799
O1 S1 1.4359(10)
O2 S1 1.4344(10)

loop_
_geom_hbond_atom_site_label_D
_geom_hbond_atom_site_label_H
_geom_hbond_atom_site_label_A
_geom_hbond_site_symmetry_A
_geom_hbond_distance_DH
_geom_hbond_distance_HA
_geom_hbond_distance_DA
_geom_hbond_angle_DHA
N1 H1 O2 4_576 0.82 2.26 3.046(2) 160.9
N2 H2 O1 1_565 0.88 1.99 2.862(2) 173.8
